data_4082468
loop_
_publ_author_name
'Deligonul, Nihal'
'Browne, Amberle R.'
'Golen, James A.'
'Rheingold, Arnold L.'
'Gray, Thomas G.'

_publ_section_title
;
 Cyclometalated Iridium(III) Complexes of Azadipyrromethene Chromophores
;
_journal_issue 3
_journal_name_full Organometallics
_journal_page_first 637
_journal_paper_doi 10.1021/om4007032
_journal_volume 33
_journal_year 2014
_chemical_formula_moiety 'C58 H36 Br2 Ir N5 S2'
_chemical_formula_sum 'C58 H36 Br2 Ir N5 S2'
_chemical_formula_weight 1219.06
_chemical_name_systematic
; 
 ? 
;
_space_group_IT_number 14
_symmetry_cell_setting monoclinic
_symmetry_space_group_name_Hall '-P 2ybc'
_symmetry_space_group_name_H-M 'P 1 21/c 1'
_atom_sites_solution_hydrogens geom
_atom_sites_solution_primary direct
_atom_sites_solution_secondary difmap
_audit_creation_method SHELXL-97
_cell_angle_alpha 90.00
_cell_angle_beta 94.717(2)
_cell_angle_gamma 90.00
_cell_formula_units_Z 4
_cell_length_a 9.4840(5)
_cell_length_b 40.549(2)
_cell_length_c 12.0231(6)
_cell_measurement_temperature 100(2)
_cell_volume 4608.0(4)
_computing_structure_refinement 'SHELXL-97 (Sheldrick, 1997)'
_computing_structure_solution 'SHELXS-97 (Sheldrick, 1990)'
_diffrn_ambient_temperature 100(2)
_diffrn_measured_fraction_theta_full 0.998
_diffrn_measured_fraction_theta_max 0.994
_diffrn_radiation_monochromator graphite
_diffrn_radiation_source 'fine-focus sealed tube'
_diffrn_radiation_type MoK\a
_diffrn_radiation_wavelength 0.71073
_diffrn_reflns_av_R_equivalents 0.0371
_diffrn_reflns_av_sigmaI/netI 0.0458
_diffrn_reflns_limit_h_max 9
_diffrn_reflns_limit_h_min -11
_diffrn_reflns_limit_k_max 49
_diffrn_reflns_limit_k_min -48
_diffrn_reflns_limit_l_max 14
_diffrn_reflns_limit_l_min -14
_diffrn_reflns_number 32147
_diffrn_reflns_theta_full 25.00
_diffrn_reflns_theta_max 25.72
_diffrn_reflns_theta_min 2.38
_exptl_absorpt_coefficient_mu 4.770
_exptl_absorpt_correction_T_max 0.8321
_exptl_absorpt_correction_T_min 0.5548
_exptl_absorpt_correction_type multi-scan
_exptl_absorpt_process_details SADABS
_exptl_crystal_density_diffrn 1.757
_exptl_crystal_density_method 'not measured'
_exptl_crystal_F_000 2392
_exptl_crystal_size_max 0.14
_exptl_crystal_size_mid 0.08
_exptl_crystal_size_min 0.04
_refine_diff_density_max 1.011
_refine_diff_density_min -0.713
_refine_diff_density_rms 0.118
_refine_ls_extinction_method none
_refine_ls_goodness_of_fit_ref 1.044
_refine_ls_hydrogen_treatment mixed
_refine_ls_matrix_type full
_refine_ls_number_parameters 613
_refine_ls_number_reflns 8755
_refine_ls_number_restraints 0
_refine_ls_restrained_S_all 1.044
_refine_ls_R_factor_all 0.0469
_refine_ls_R_factor_gt 0.0320
_refine_ls_shift/su_max 0.001
_refine_ls_shift/su_mean 0.000
_refine_ls_structure_factor_coef Fsqd
_refine_ls_weighting_details 'calc w=1/[\s^2^(Fo^2^)+(0.0191P)^2^+5.9861P] where P=(Fo^2^+2Fc^2^)/3'
_refine_ls_weighting_scheme calc
_refine_ls_wR_factor_gt 0.0538
_refine_ls_wR_factor_ref 0.0568
_reflns_number_gt 7230
_reflns_number_total 8755
_reflns_threshold_expression >2sigma(I)
_cod_data_source_file om4007032_si_003.cif
_cod_data_source_block gray09
_cod_depositor_comments
;
The following automatic conversions were performed:

'_symmetry_cell_setting' value 'Monoclinic' changed to 'monoclinic'
according to
/usr/data/users/saulius/automatic-downloads/current/ACS/lib/dictionaries/cif_core.dic
dictionary named 'cif_core.dic' version 2.4.2 from 2011-04-26.

Automatic conversion script
Id: cif_fix_values 2281 2013-09-26 08:29:07Z andrius 
;
_cod_original_sg_symbol_H-M P21/c
_cod_database_code 4082468

loop_
_symmetry_equiv_pos_as_xyz
'x, y, z'
'-x, y+1/2, -z+1/2'
'-x, -y, -z'
'x, -y-1/2, z-1/2'

loop_
_atom_site_label
_atom_site_type_symbol
_atom_site_fract_x
_atom_site_fract_y
_atom_site_fract_z
_atom_site_U_iso_or_equiv
_atom_site_adp_type
_atom_site_occupancy
_atom_site_symmetry_multiplicity
_atom_site_calc_flag
_atom_site_refinement_flags
Ir1 Ir 0.352019(16) 0.130906(3) 0.262525(12) 0.01060(5) Uani 1 1 d .
Br1 Br 0.58522(5) -0.006258(9) 0.35391(3) 0.01972(10) Uani 1 1 d .
Br2 Br 0.70791(4) 0.248966(9) 0.42775(3) 0.01825(10) Uani 1 1 d .
S1 S 0.37971(11) 0.18606(2) -0.05731(8) 0.0178(2) Uani 1 1 d .
S2 S 0.13950(12) 0.06323(2) 0.49081(9) 0.0219(2) Uani 1 1 d .
N1 N 0.4156(3) 0.15045(7) 0.1197(2) 0.0124(7) Uani 1 1 d .
N2 N 0.2663(3) 0.11129(7) 0.4014(2) 0.0117(7) Uani 1 1 d .
N3 N 0.5065(3) 0.09127(7) 0.3006(2) 0.0116(7) Uani 1 1 d .
N4 N 0.6429(3) 0.11994(7) 0.4507(2) 0.0119(7) Uani 1 1 d .
N5 N 0.5104(3) 0.16274(7) 0.3452(2) 0.0111(7) Uani 1 1 d .
C1 C 0.5432(4) 0.14873(9) 0.0704(3) 0.0129(8) Uani 1 1 d .
C2 C 0.6670(4) 0.13341(9) 0.1140(3) 0.0171(9) Uani 1 1 d .
H2A H 0.6704 0.1224 0.1839 0.020 Uiso 1 1 calc R
C3 C 0.7844(5) 0.13456(10) 0.0538(3) 0.0232(10) Uani 1 1 d .
H3A H 0.8698 0.1243 0.0829 0.028 Uiso 1 1 calc R
C4 C 0.7796(4) 0.15049(10) -0.0490(3) 0.0227(10) Uani 1 1 d .
H4A H 0.8610 0.1503 -0.0901 0.027 Uiso 1 1 calc R
C5 C 0.6597(5) 0.16646(9) -0.0923(3) 0.0199(10) Uani 1 1 d .
H5A H 0.6571 0.1775 -0.1622 0.024 Uiso 1 1 calc R
C6 C 0.5418(4) 0.16599(9) -0.0301(3) 0.0167(9) Uani 1 1 d .
C7 C 0.3228(4) 0.17005(9) 0.0648(3) 0.0130(9) Uani 1 1 d .
C8 C 0.1951(4) 0.17770(9) 0.1174(3) 0.0125(8) Uani 1 1 d .
C9 C 0.0886(4) 0.19881(9) 0.0739(3) 0.0179(9) Uani 1 1 d .
H9A H 0.0928 0.2083 0.0020 0.021 Uiso 1 1 calc R
C10 C -0.0222(4) 0.20570(10) 0.1363(3) 0.0229(10) Uani 1 1 d .
H10A H -0.0949 0.2203 0.1080 0.028 Uiso 1 1 calc R
C11 C -0.0285(4) 0.19150(10) 0.2405(4) 0.0230(10) Uani 1 1 d .
H11A H -0.1064 0.1962 0.2829 0.028 Uiso 1 1 calc R
C12 C 0.0775(4) 0.17050(9) 0.2837(3) 0.0184(9) Uani 1 1 d .
H12A H 0.0706 0.1609 0.3551 0.022 Uiso 1 1 calc R
C13 C 0.1940(4) 0.16321(9) 0.2246(3) 0.0136(9) Uani 1 1 d .
C14 C 0.3007(4) 0.11423(9) 0.5160(3) 0.0137(9) Uani 1 1 d .
C15 C 0.3730(4) 0.13997(9) 0.5715(3) 0.0172(9) Uani 1 1 d .
H15A H 0.4042 0.1584 0.5314 0.021 Uiso 1 1 calc R
C16 C 0.3990(4) 0.13822(10) 0.6864(3) 0.0199(9) Uani 1 1 d .
H16A H 0.4493 0.1556 0.7250 0.024 Uiso 1 1 calc R
C17 C 0.3528(4) 0.11159(10) 0.7465(3) 0.0213(10) Uani 1 1 d .
H17A H 0.3752 0.1106 0.8249 0.026 Uiso 1 1 calc R
C18 C 0.2746(4) 0.08642(10) 0.6935(3) 0.0200(10) Uani 1 1 d .
H18A H 0.2416 0.0683 0.7342 0.024 Uiso 1 1 calc R
C19 C 0.2462(4) 0.08865(9) 0.5781(3) 0.0164(9) Uani 1 1 d .
C20 C 0.1786(4) 0.08682(9) 0.3775(3) 0.0133(9) Uani 1 1 d .
C21 C 0.1306(4) 0.08115(9) 0.2622(3) 0.0148(9) Uani 1 1 d .
C22 C 0.0189(4) 0.06039(9) 0.2268(4) 0.0231(10) Uani 1 1 d .
H22A H -0.0307 0.0486 0.2797 0.028 Uiso 1 1 calc R
C23 C -0.0188(5) 0.05717(10) 0.1143(4) 0.0269(11) Uani 1 1 d .
H23A H -0.0951 0.0432 0.0885 0.032 Uiso 1 1 calc R
C24 C 0.0558(5) 0.07452(9) 0.0392(3) 0.0228(10) Uani 1 1 d .
H24A H 0.0313 0.0719 -0.0385 0.027 Uiso 1 1 calc R
C25 C 0.1652(4) 0.09558(9) 0.0745(3) 0.0169(9) Uani 1 1 d .
H25A H 0.2130 0.1075 0.0208 0.020 Uiso 1 1 calc R
C26 C 0.2067(4) 0.09970(8) 0.1882(3) 0.0133(9) Uani 1 1 d .
C27 C 0.4992(4) 0.05941(9) 0.2737(3) 0.0131(8) Uani 1 1 d .
C28 C 0.5728(4) 0.04013(9) 0.3586(3) 0.0140(9) Uani 1 1 d .
C29 C 0.6307(4) 0.06056(9) 0.4406(3) 0.0123(8) Uani 1 1 d .
C30 C 0.5911(4) 0.09306(9) 0.4020(3) 0.0123(8) Uani 1 1 d .
C31 C 0.6173(4) 0.15088(9) 0.4218(3) 0.0112(8) Uani 1 1 d .
C32 C 0.6998(4) 0.17772(9) 0.4706(3) 0.0129(8) Uani 1 1 d .
C33 C 0.6442(4) 0.20489(9) 0.4155(3) 0.0133(9) Uani 1 1 d .
C34 C 0.5283(4) 0.19560(9) 0.3410(3) 0.0110(8) Uani 1 1 d .
C35 C 0.4370(4) 0.04676(9) 0.1652(3) 0.0148(9) Uani 1 1 d .
C36 C 0.4842(4) 0.05827(9) 0.0654(3) 0.0185(9) Uani 1 1 d .
H36A H 0.5528 0.0754 0.0668 0.022 Uiso 1 1 calc R
C37 C 0.4317(5) 0.04498(10) -0.0355(3) 0.0227(10) Uani 1 1 d .
H37A H 0.4651 0.0529 -0.1029 0.027 Uiso 1 1 calc R
C38 C 0.3316(5) 0.02037(10) -0.0390(3) 0.0248(11) Uani 1 1 d .
H38A H 0.2957 0.0114 -0.1086 0.030 Uiso 1 1 calc R
C39 C 0.2836(5) 0.00878(10) 0.0592(3) 0.0233(10) Uani 1 1 d .
H39A H 0.2137 -0.0080 0.0568 0.028 Uiso 1 1 calc R
C40 C 0.3367(4) 0.02154(9) 0.1611(3) 0.0208(10) Uani 1 1 d .
H40A H 0.3048 0.0131 0.2283 0.025 Uiso 1 1 calc R
C41 C 0.7204(4) 0.05369(9) 0.5441(3) 0.0131(9) Uani 1 1 d .
C42 C 0.8197(4) 0.02835(9) 0.5489(3) 0.0162(9) Uani 1 1 d .
H42A H 0.8281 0.0148 0.4853 0.019 Uiso 1 1 calc R
C43 C 0.9064(4) 0.02269(10) 0.6453(3) 0.0219(10) Uani 1 1 d .
H43A H 0.9744 0.0054 0.6474 0.026 Uiso 1 1 calc R
C44 C 0.8943(5) 0.04207(10) 0.7386(3) 0.0251(10) Uani 1 1 d .
H44A H 0.9546 0.0384 0.8045 0.030 Uiso 1 1 calc R
C45 C 0.7948(5) 0.06671(10) 0.7358(3) 0.0267(11) Uani 1 1 d .
H45A H 0.7853 0.0798 0.8004 0.032 Uiso 1 1 calc R
C46 C 0.7085(5) 0.07263(9) 0.6397(3) 0.0217(10) Uani 1 1 d .
H46A H 0.6402 0.0898 0.6386 0.026 Uiso 1 1 calc R
C47 C 0.8106(4) 0.17554(9) 0.5623(3) 0.0139(9) Uani 1 1 d .
C48 C 0.9078(4) 0.14988(9) 0.5707(3) 0.0164(9) Uani 1 1 d .
H48A H 0.9045 0.1333 0.5148 0.020 Uiso 1 1 calc R
C49 C 1.0089(4) 0.14834(10) 0.6596(3) 0.0207(10) Uani 1 1 d .
H49A H 1.0748 0.1306 0.6645 0.025 Uiso 1 1 calc R
C50 C 1.0157(4) 0.17223(10) 0.7415(3) 0.0188(9) Uani 1 1 d .
H50A H 1.0869 0.1712 0.8018 0.023 Uiso 1 1 calc R
C51 C 0.9187(4) 0.19757(10) 0.7355(3) 0.0197(9) Uani 1 1 d .
H51A H 0.9218 0.2139 0.7923 0.024 Uiso 1 1 calc R
C52 C 0.8174(4) 0.19914(9) 0.6471(3) 0.0156(9) Uani 1 1 d .
H52A H 0.7507 0.2167 0.6436 0.019 Uiso 1 1 calc R
C53 C 0.4394(4) 0.21955(8) 0.2748(3) 0.0133(9) Uani 1 1 d .
C54 C 0.3119(4) 0.23028(9) 0.3114(3) 0.0163(9) Uani 1 1 d .
H54A H 0.2770 0.2205 0.3756 0.020 Uiso 1 1 calc R
C55 C 0.2358(5) 0.25493(9) 0.2553(3) 0.0220(10) Uani 1 1 d .
H55A H 0.1481 0.2619 0.2802 0.026 Uiso 1 1 calc R
C56 C 0.2865(5) 0.26953(9) 0.1630(3) 0.0216(10) Uani 1 1 d .
H56A H 0.2341 0.2866 0.1249 0.026 Uiso 1 1 calc R
C57 C 0.4130(5) 0.25937(10) 0.1261(3) 0.0230(10) Uani 1 1 d .
H57A H 0.4474 0.2694 0.0622 0.028 Uiso 1 1 calc R
C58 C 0.4905(4) 0.23445(9) 0.1823(3) 0.0171(9) Uani 1 1 d .
H58A H 0.5783 0.2276 0.1573 0.020 Uiso 1 1 calc R

loop_
_atom_site_aniso_label
_atom_site_aniso_U_11
_atom_site_aniso_U_22
_atom_site_aniso_U_33
_atom_site_aniso_U_23
_atom_site_aniso_U_13
_atom_site_aniso_U_12
Ir1 0.01220(8) 0.00963(8) 0.00995(8) -0.00073(6) 0.00072(6) 0.00011(7)
Br1 0.0298(3) 0.0100(2) 0.0187(2) -0.00083(16) -0.00224(18) 0.00129(18)
Br2 0.0223(2) 0.01089(19) 0.0211(2) 0.00031(16) -0.00104(18) -0.00401(17)
S1 0.0250(6) 0.0170(5) 0.0117(5) 0.0027(4) 0.0024(4) 0.0016(5)
S2 0.0295(7) 0.0160(5) 0.0209(6) 0.0023(4) 0.0059(5) -0.0057(5)
N1 0.0150(19) 0.0120(17) 0.0104(16) -0.0028(13) 0.0018(14) -0.0005(14)
N2 0.0137(18) 0.0104(16) 0.0112(17) -0.0026(13) 0.0020(14) -0.0003(14)
N3 0.0146(19) 0.0097(17) 0.0104(16) -0.0029(13) 0.0008(14) 0.0004(14)
N4 0.0118(18) 0.0125(17) 0.0118(16) -0.0018(13) 0.0029(13) -0.0008(14)
N5 0.0134(18) 0.0099(16) 0.0102(16) -0.0013(13) 0.0019(14) -0.0016(14)
C1 0.014(2) 0.010(2) 0.015(2) -0.0001(16) 0.0022(17) 0.0025(17)
C2 0.022(2) 0.013(2) 0.017(2) -0.0002(17) 0.0042(17) -0.0021(18)
C3 0.021(2) 0.020(2) 0.029(2) 0.0013(19) 0.0082(19) 0.0023(19)
C4 0.019(3) 0.023(2) 0.028(3) -0.0062(19) 0.012(2) -0.003(2)
C5 0.030(3) 0.016(2) 0.015(2) -0.0016(17) 0.0089(19) -0.006(2)
C6 0.021(2) 0.013(2) 0.015(2) -0.0059(16) 0.0007(18) -0.0044(18)
C7 0.016(2) 0.014(2) 0.0088(19) -0.0001(16) -0.0032(17) -0.0016(17)
C8 0.014(2) 0.0096(19) 0.014(2) -0.0024(15) -0.0011(17) -0.0003(16)
C9 0.018(2) 0.015(2) 0.020(2) -0.0008(17) -0.0043(19) 0.0025(18)
C10 0.017(2) 0.019(2) 0.031(3) -0.0015(19) -0.008(2) 0.0062(19)
C11 0.013(2) 0.022(2) 0.035(3) -0.007(2) 0.007(2) 0.0046(19)
C12 0.023(3) 0.017(2) 0.016(2) -0.0024(17) 0.0036(18) -0.0010(19)
C13 0.012(2) 0.011(2) 0.017(2) -0.0069(16) -0.0031(17) -0.0016(16)
C14 0.015(2) 0.014(2) 0.013(2) -0.0013(16) 0.0041(17) 0.0049(17)
C15 0.016(2) 0.019(2) 0.017(2) 0.0006(17) 0.0043(17) 0.0000(17)
C16 0.016(2) 0.025(2) 0.018(2) -0.0060(18) -0.0004(18) 0.0036(18)
C17 0.026(3) 0.028(2) 0.009(2) 0.0015(18) 0.0021(18) 0.009(2)
C18 0.025(3) 0.017(2) 0.018(2) 0.0062(18) 0.0072(19) 0.0079(19)
C19 0.023(2) 0.011(2) 0.016(2) 0.0021(16) 0.0068(18) 0.0022(18)
C20 0.013(2) 0.011(2) 0.016(2) 0.0002(16) 0.0030(17) 0.0012(17)
C21 0.015(2) 0.010(2) 0.019(2) -0.0030(16) 0.0000(17) 0.0009(17)
C22 0.024(3) 0.014(2) 0.031(3) 0.0000(18) -0.001(2) -0.0011(19)
C23 0.027(3) 0.018(2) 0.034(3) -0.006(2) -0.009(2) -0.006(2)
C24 0.027(3) 0.019(2) 0.021(2) -0.0077(18) -0.008(2) 0.007(2)
C25 0.021(2) 0.015(2) 0.015(2) -0.0028(16) -0.0013(18) 0.0030(18)
C26 0.017(2) 0.0075(19) 0.015(2) -0.0012(16) -0.0011(17) 0.0067(16)
C27 0.012(2) 0.013(2) 0.014(2) -0.0013(16) 0.0033(16) -0.0009(17)
C28 0.018(2) 0.0081(19) 0.016(2) 0.0008(16) 0.0025(17) -0.0005(17)
C29 0.012(2) 0.011(2) 0.014(2) -0.0006(16) 0.0041(17) 0.0016(16)
C30 0.015(2) 0.010(2) 0.012(2) -0.0017(16) 0.0027(17) 0.0001(17)
C31 0.014(2) 0.012(2) 0.0075(19) 0.0005(15) 0.0012(16) 0.0012(17)
C32 0.012(2) 0.013(2) 0.014(2) -0.0018(16) 0.0008(16) 0.0001(17)
C33 0.016(2) 0.009(2) 0.016(2) -0.0042(16) 0.0065(17) -0.0041(17)
C34 0.015(2) 0.011(2) 0.0076(19) -0.0006(15) 0.0022(16) -0.0020(16)
C35 0.018(2) 0.009(2) 0.016(2) -0.0019(16) -0.0033(17) 0.0069(17)
C36 0.025(3) 0.010(2) 0.020(2) 0.0006(17) 0.0022(19) 0.0053(18)
C37 0.035(3) 0.020(2) 0.013(2) 0.0017(17) 0.0025(19) 0.011(2)
C38 0.042(3) 0.015(2) 0.016(2) -0.0051(17) -0.006(2) 0.008(2)
C39 0.025(3) 0.021(2) 0.023(2) -0.0068(19) -0.003(2) -0.001(2)
C40 0.029(3) 0.014(2) 0.019(2) 0.0008(17) 0.0004(19) 0.0022(19)
C41 0.018(2) 0.0087(19) 0.013(2) 0.0047(15) -0.0005(17) -0.0043(17)
C42 0.016(2) 0.014(2) 0.018(2) 0.0023(16) 0.0021(18) -0.0039(18)
C43 0.021(3) 0.016(2) 0.028(2) 0.0054(18) 0.000(2) -0.0026(19)
C44 0.030(3) 0.022(2) 0.021(2) 0.0092(19) -0.010(2) -0.007(2)
C45 0.044(3) 0.020(2) 0.016(2) -0.0012(18) -0.004(2) -0.003(2)
C46 0.031(3) 0.015(2) 0.019(2) 0.0001(17) -0.001(2) 0.0002(19)
C47 0.014(2) 0.011(2) 0.016(2) 0.0023(16) 0.0027(17) -0.0053(17)
C48 0.016(2) 0.014(2) 0.020(2) -0.0006(17) 0.0033(18) -0.0002(18)
C49 0.013(2) 0.024(2) 0.024(2) 0.0039(19) 0.0007(19) 0.0049(19)
C50 0.014(2) 0.026(2) 0.016(2) 0.0018(18) -0.0028(17) -0.0012(19)
C51 0.020(2) 0.023(2) 0.017(2) -0.0024(17) 0.0037(19) -0.0046(19)
C52 0.013(2) 0.014(2) 0.020(2) 0.0012(16) 0.0054(18) -0.0014(17)
C53 0.019(2) 0.0069(19) 0.013(2) -0.0029(15) -0.0026(17) -0.0026(17)
C54 0.022(2) 0.013(2) 0.013(2) -0.0025(16) 0.0000(18) -0.0012(18)
C55 0.023(3) 0.019(2) 0.023(2) -0.0072(18) -0.0010(19) 0.0041(19)
C56 0.029(3) 0.013(2) 0.021(2) -0.0008(17) -0.009(2) 0.0017(19)
C57 0.028(3) 0.024(2) 0.018(2) 0.0065(18) 0.001(2) -0.004(2)
C58 0.017(2) 0.014(2) 0.020(2) 0.0003(17) 0.0031(18) -0.0031(18)

loop_
_atom_type_symbol
_atom_type_description
_atom_type_scat_dispersion_real
_atom_type_scat_dispersion_imag
_atom_type_scat_source
C C 0.0033 0.0016 'International Tables Vol C Tables 4.2.6.8 and 6.1.1.4'
H H 0.0000 0.0000 'International Tables Vol C Tables 4.2.6.8 and 6.1.1.4'
N N 0.0061 0.0033 'International Tables Vol C Tables 4.2.6.8 and 6.1.1.4'
S S 0.1246 0.1234 'International Tables Vol C Tables 4.2.6.8 and 6.1.1.4'
Br Br -0.2901 2.4595 'International Tables Vol C Tables 4.2.6.8 and 6.1.1.4'
Ir Ir -1.4442 7.9887 'International Tables Vol C Tables 4.2.6.8 and 6.1.1.4'

loop_
_geom_angle_atom_site_label_1
_geom_angle_atom_site_label_2
_geom_angle_atom_site_label_3
_geom_angle
C13 Ir1 C26 80.78(14)
C13 Ir1 N1 79.74(14)
C26 Ir1 N1 96.28(13)
C13 Ir1 N2 95.62(14)
C26 Ir1 N2 79.52(13)
N1 Ir1 N2 174.24(12)
C13 Ir1 N5 101.06(13)
C26 Ir1 N5 177.97(13)
N1 Ir1 N5 84.95(11)
N2 Ir1 N5 99.37(11)
C13 Ir1 N3 173.54(13)
C26 Ir1 N3 93.02(13)
N1 Ir1 N3 102.86(12)
N2 Ir1 N3 81.42(11)
N5 Ir1 N3 85.12(11)
C7 S1 C6 89.86(18)
C20 S2 C19 89.74(18)
C7 N1 C1 112.6(3)
C7 N1 Ir1 115.2(2)
C1 N1 Ir1 132.1(2)
C20 N2 C14 111.9(3)
C20 N2 Ir1 113.5(2)
C14 N2 Ir1 133.4(2)
C27 N3 C30 106.0(3)
C27 N3 Ir1 129.7(3)
C30 N3 Ir1 117.8(2)
C30 N4 C31 128.1(3)
C34 N5 C31 106.1(3)
C34 N5 Ir1 131.4(2)
C31 N5 Ir1 122.5(2)
C2 C1 N1 126.7(3)
C2 C1 C6 119.9(4)
N1 C1 C6 113.4(3)
C3 C2 C1 118.7(4)
C3 C2 H2A 120.7
C1 C2 H2A 120.7
C2 C3 C4 120.9(4)
C2 C3 H3A 119.6
C4 C3 H3A 119.6
C5 C4 C3 121.4(4)
C5 C4 H4A 119.3
C3 C4 H4A 119.3
C4 C5 C6 117.8(4)
C4 C5 H5A 121.1
C6 C5 H5A 121.1
C5 C6 C1 121.3(4)
C5 C6 S1 128.7(3)
C1 C6 S1 110.0(3)
N1 C7 C8 117.2(3)
N1 C7 S1 114.1(3)
C8 C7 S1 128.4(3)
C9 C8 C13 122.4(4)
C9 C8 C7 125.2(3)
C13 C8 C7 112.2(3)
C10 C9 C8 119.1(4)
C10 C9 H9A 120.5
C8 C9 H9A 120.5
C9 C10 C11 120.2(4)
C9 C10 H10A 119.9
C11 C10 H10A 119.9
C10 C11 C12 120.7(4)
C10 C11 H11A 119.7
C12 C11 H11A 119.7
C11 C12 C13 121.4(4)
C11 C12 H12A 119.3
C13 C12 H12A 119.3
C12 C13 C8 116.2(3)
C12 C13 Ir1 129.0(3)
C8 C13 Ir1 114.5(3)
C15 C14 N2 127.2(3)
C15 C14 C19 119.3(3)
N2 C14 C19 113.4(3)
C16 C15 C14 118.8(4)
C16 C15 H15A 120.6
C14 C15 H15A 120.6
C15 C16 C17 121.4(4)
C15 C16 H16A 119.3
C17 C16 H16A 119.3
C18 C17 C16 120.8(4)
C18 C17 H17A 119.6
C16 C17 H17A 119.6
C17 C18 C19 117.6(4)
C17 C18 H18A 121.2
C19 C18 H18A 121.2
C18 C19 C14 121.9(4)
C18 C19 S2 128.2(3)
C14 C19 S2 109.9(3)
N2 C20 C21 118.4(3)
N2 C20 S2 114.8(3)
C21 C20 S2 126.7(3)
C22 C21 C26 123.1(4)
C22 C21 C20 124.2(4)
C26 C21 C20 112.6(3)
C23 C22 C21 119.2(4)
C23 C22 H22A 120.4
C21 C22 H22A 120.4
C22 C23 C24 119.2(4)
C22 C23 H23A 120.4
C24 C23 H23A 120.4
C25 C24 C23 121.6(4)
C25 C24 H24A 119.2
C23 C24 H24A 119.2
C24 C25 C26 121.1(4)
C24 C25 H25A 119.4
C26 C25 H25A 119.4
C25 C26 C21 115.8(4)
C25 C26 Ir1 129.2(3)
C21 C26 Ir1 114.8(3)
N3 C27 C28 110.3(3)
N3 C27 C35 124.0(3)
C28 C27 C35 125.4(3)
C29 C28 C27 109.2(3)
C29 C28 Br1 127.1(3)
C27 C28 Br1 123.7(3)
C28 C29 C30 104.1(3)
C28 C29 C41 131.6(3)
C30 C29 C41 124.3(3)
N4 C30 N3 126.6(3)
N4 C30 C29 122.6(3)
N3 C30 C29 110.4(3)
N4 C31 N5 127.5(3)
N4 C31 C32 122.0(3)
N5 C31 C32 110.4(3)
C33 C32 C31 103.7(3)
C33 C32 C47 129.6(3)
C31 C32 C47 126.5(3)
C32 C33 C34 109.9(3)
C32 C33 Br2 128.0(3)
C34 C33 Br2 122.0(3)
N5 C34 C33 109.6(3)
N5 C34 C53 127.1(3)
C33 C34 C53 123.2(3)
C40 C35 C36 118.7(3)
C40 C35 C27 120.5(3)
C36 C35 C27 120.6(4)
C37 C36 C35 120.4(4)
C37 C36 H36A 119.8
C35 C36 H36A 119.8
C38 C37 C36 120.5(4)
C38 C37 H37A 119.7
C36 C37 H37A 119.7
C37 C38 C39 119.7(4)
C37 C38 H38A 120.2
C39 C38 H38A 120.2
C38 C39 C40 120.4(4)
C38 C39 H39A 119.8
C40 C39 H39A 119.8
C39 C40 C35 120.2(4)
C39 C40 H40A 119.9
C35 C40 H40A 119.9
C42 C41 C46 118.2(3)
C42 C41 C29 121.0(3)
C46 C41 C29 120.8(3)
C43 C42 C41 120.7(4)
C43 C42 H42A 119.7
C41 C42 H42A 119.7
C44 C43 C42 120.1(4)
C44 C43 H43A 119.9
C42 C43 H43A 119.9
C45 C44 C43 119.8(4)
C45 C44 H44A 120.1
C43 C44 H44A 120.1
C44 C45 C46 120.4(4)
C44 C45 H45A 119.8
C46 C45 H45A 119.8
C45 C46 C41 120.8(4)
C45 C46 H46A 119.6
C41 C46 H46A 119.6
C48 C47 C52 118.1(4)
C48 C47 C32 122.1(3)
C52 C47 C32 119.8(3)
C49 C48 C47 120.4(4)
C49 C48 H48A 119.8
C47 C48 H48A 119.8
C48 C49 C50 120.7(4)
C48 C49 H49A 119.6
C50 C49 H49A 119.6
C51 C50 C49 119.6(4)
C51 C50 H50A 120.2
C49 C50 H50A 120.2
C52 C51 C50 119.8(4)
C52 C51 H51A 120.1
C50 C51 H51A 120.1
C51 C52 C47 121.4(4)
C51 C52 H52A 119.3
C47 C52 H52A 119.3
C58 C53 C54 119.2(4)
C58 C53 C34 119.8(4)
C54 C53 C34 120.5(3)
C55 C54 C53 120.4(4)
C55 C54 H54A 119.8
C53 C54 H54A 119.8
C54 C55 C56 120.2(4)
C54 C55 H55A 119.9
C56 C55 H55A 119.9
C57 C56 C55 120.2(4)
C57 C56 H56A 119.9
C55 C56 H56A 119.9
C56 C57 C58 120.0(4)
C56 C57 H57A 120.0
C58 C57 H57A 120.0
C53 C58 C57 120.0(4)
C53 C58 H58A 120.0
C57 C58 H58A 120.0

loop_
_geom_bond_atom_site_label_1
_geom_bond_atom_site_label_2
_geom_bond_distance
Ir1 C13 2.014(4)
Ir1 C26 2.024(4)
Ir1 N1 2.027(3)
Ir1 N2 2.074(3)
Ir1 N5 2.159(3)
Ir1 N3 2.197(3)
Br1 C28 1.886(4)
Br2 C33 1.888(4)
S1 C7 1.731(4)
S1 C6 1.746(4)
S2 C20 1.729(4)
S2 C19 1.735(4)
N1 C7 1.322(5)
N1 C1 1.392(5)
N2 C20 1.311(5)
N2 C14 1.395(4)
N3 C27 1.332(4)
N3 C30 1.405(5)
N4 C30 1.313(4)
N4 C31 1.319(4)
N5 C34 1.344(4)
N5 C31 1.398(5)
C1 C2 1.392(5)
C1 C6 1.396(5)
C2 C3 1.378(5)
C2 H2A 0.9500
C3 C4 1.392(6)
C3 H3A 0.9500
C4 C5 1.373(6)
C4 H4A 0.9500
C5 C6 1.395(5)
C5 H5A 0.9500
C7 C8 1.446(5)
C8 C9 1.392(5)
C8 C13 1.418(5)
C9 C10 1.368(6)
C9 H9A 0.9500
C10 C11 1.385(6)
C10 H10A 0.9500
C11 C12 1.386(5)
C11 H11A 0.9500
C12 C13 1.393(5)
C12 H12A 0.9500
C14 C15 1.390(5)
C14 C19 1.401(5)
C15 C16 1.385(5)
C15 H15A 0.9500
C16 C17 1.390(6)
C16 H16A 0.9500
C17 C18 1.386(6)
C17 H17A 0.9500
C18 C19 1.395(5)
C18 H18A 0.9500
C20 C21 1.442(5)
C21 C22 1.392(5)
C21 C26 1.409(5)
C22 C23 1.377(6)
C22 H22A 0.9500
C23 C24 1.384(6)
C23 H23A 0.9500
C24 C25 1.383(5)
C24 H24A 0.9500
C25 C26 1.401(5)
C25 H25A 0.9500
C27 C28 1.423(5)
C27 C35 1.478(5)
C28 C29 1.368(5)
C29 C30 1.437(5)
C29 C41 1.475(5)
C31 C32 1.437(5)
C32 C33 1.369(5)
C32 C47 1.462(5)
C33 C34 1.411(5)
C34 C53 1.476(5)
C35 C40 1.395(5)
C35 C36 1.395(5)
C36 C37 1.382(5)
C36 H36A 0.9500
C37 C38 1.375(6)
C37 H37A 0.9500
C38 C39 1.382(6)
C38 H38A 0.9500
C39 C40 1.386(5)
C39 H39A 0.9500
C40 H40A 0.9500
C41 C42 1.392(5)
C41 C46 1.394(5)
C42 C43 1.385(5)
C42 H42A 0.9500
C43 C44 1.382(6)
C43 H43A 0.9500
C44 C45 1.373(6)
C44 H44A 0.9500
C45 C46 1.382(6)
C45 H45A 0.9500
C46 H46A 0.9500
C47 C48 1.388(5)
C47 C52 1.395(5)
C48 C49 1.377(5)
C48 H48A 0.9500
C49 C50 1.379(5)
C49 H49A 0.9500
C50 C51 1.377(5)
C50 H50A 0.9500
C51 C52 1.375(5)
C51 H51A 0.9500
C52 H52A 0.9500
C53 C58 1.387(5)
C53 C54 1.391(5)
C54 C55 1.377(5)
C54 H54A 0.9500
C55 C56 1.379(6)
C55 H55A 0.9500
C56 C57 1.376(6)
C56 H56A 0.9500
C57 C58 1.391(5)
C57 H57A 0.9500
C58 H58A 0.9500

loop_
_geom_torsion_atom_site_label_1
_geom_torsion_atom_site_label_2
_geom_torsion_atom_site_label_3
_geom_torsion_atom_site_label_4
_geom_torsion
C13 Ir1 N1 C7 -8.4(3)
C26 Ir1 N1 C7 71.0(3)
N2 Ir1 N1 C7 28.1(13)
N5 Ir1 N1 C7 -110.6(3)
N3 Ir1 N1 C7 165.6(2)
C13 Ir1 N1 C1 167.3(3)
C26 Ir1 N1 C1 -113.3(3)
N2 Ir1 N1 C1 -156.1(10)
N5 Ir1 N1 C1 65.1(3)
N3 Ir1 N1 C1 -18.7(3)
C13 Ir1 N2 C20 87.3(3)
C26 Ir1 N2 C20 7.8(3)
N1 Ir1 N2 C20 51.2(12)
N5 Ir1 N2 C20 -170.5(3)
N3 Ir1 N2 C20 -86.9(3)
C13 Ir1 N2 C14 -106.9(3)
C26 Ir1 N2 C14 173.6(3)
N1 Ir1 N2 C14 -142.9(10)
N5 Ir1 N2 C14 -4.6(3)
N3 Ir1 N2 C14 78.9(3)
C13 Ir1 N3 C27 19.7(13)
C26 Ir1 N3 C27 3.8(3)
N1 Ir1 N3 C27 -93.4(3)
N2 Ir1 N3 C27 82.7(3)
N5 Ir1 N3 C27 -177.1(3)
C13 Ir1 N3 C30 -127.6(11)
C26 Ir1 N3 C30 -143.5(3)
N1 Ir1 N3 C30 119.3(3)
N2 Ir1 N3 C30 -64.6(3)
N5 Ir1 N3 C30 35.6(3)
C13 Ir1 N5 C34 -21.5(3)
C26 Ir1 N5 C34 -176(4)
N1 Ir1 N5 C34 56.9(3)
N2 Ir1 N5 C34 -119.2(3)
N3 Ir1 N5 C34 160.3(3)
C13 Ir1 N5 C31 155.8(3)
C26 Ir1 N5 C31 2(4)
N1 Ir1 N5 C31 -125.7(3)
N2 Ir1 N5 C31 58.2(3)
N3 Ir1 N5 C31 -22.3(3)
C7 N1 C1 C2 172.2(4)
Ir1 N1 C1 C2 -3.6(6)
C7 N1 C1 C6 -4.5(4)
Ir1 N1 C1 C6 179.7(2)
N1 C1 C2 C3 -179.1(4)
C6 C1 C2 C3 -2.7(5)
C1 C2 C3 C4 -0.5(6)
C2 C3 C4 C5 2.1(6)
C3 C4 C5 C6 -0.5(6)
C4 C5 C6 C1 -2.7(6)
C4 C5 C6 S1 175.2(3)
C2 C1 C6 C5 4.3(5)
N1 C1 C6 C5 -178.8(3)
C2 C1 C6 S1 -173.9(3)
N1 C1 C6 S1 3.0(4)
C7 S1 C6 C5 -178.8(4)
C7 S1 C6 C1 -0.7(3)
C1 N1 C7 C8 -170.7(3)
Ir1 N1 C7 C8 5.8(4)
C1 N1 C7 S1 3.9(4)
Ir1 N1 C7 S1 -179.51(16)
C6 S1 C7 N1 -1.9(3)
C6 S1 C7 C8 172.1(4)
N1 C7 C8 C9 177.4(3)
S1 C7 C8 C9 3.7(6)
N1 C7 C8 C13 2.1(5)
S1 C7 C8 C13 -171.6(3)
C13 C8 C9 C10 -0.6(6)
C7 C8 C9 C10 -175.4(4)
C8 C9 C10 C11 -0.7(6)
C9 C10 C11 C12 0.8(6)
C10 C11 C12 C13 0.6(6)
C11 C12 C13 C8 -1.8(5)
C11 C12 C13 Ir1 -174.3(3)
C9 C8 C13 C12 1.8(5)
C7 C8 C13 C12 177.2(3)
C9 C8 C13 Ir1 175.4(3)
C7 C8 C13 Ir1 -9.1(4)
C26 Ir1 C13 C12 84.0(4)
N1 Ir1 C13 C12 -177.9(4)
N2 Ir1 C13 C12 5.6(4)
N5 Ir1 C13 C12 -95.1(3)
N3 Ir1 C13 C12 67.9(13)
C26 Ir1 C13 C8 -88.7(3)
N1 Ir1 C13 C8 9.5(3)
N2 Ir1 C13 C8 -167.1(3)
N5 Ir1 C13 C8 92.2(3)
N3 Ir1 C13 C8 -104.8(11)
C20 N2 C14 C15 -169.8(4)
Ir1 N2 C14 C15 24.2(6)
C20 N2 C14 C19 6.2(5)
Ir1 N2 C14 C19 -159.8(3)
N2 C14 C15 C16 -179.1(4)
C19 C14 C15 C16 5.1(6)
C14 C15 C16 C17 -0.7(6)
C15 C16 C17 C18 -2.4(6)
C16 C17 C18 C19 0.9(6)
C17 C18 C19 C14 3.6(6)
C17 C18 C19 S2 -173.9(3)
C15 C14 C19 C18 -6.7(6)
N2 C14 C19 C18 177.0(3)
C15 C14 C19 S2 171.2(3)
N2 C14 C19 S2 -5.1(4)
C20 S2 C19 C18 180.0(4)
C20 S2 C19 C14 2.2(3)
C14 N2 C20 C21 178.6(3)
Ir1 N2 C20 C21 -12.5(4)
C14 N2 C20 S2 -4.4(4)
Ir1 N2 C20 S2 164.52(17)
C19 S2 C20 N2 1.3(3)
C19 S2 C20 C21 178.0(4)
N2 C20 C21 C22 -167.5(4)
S2 C20 C21 C22 15.9(6)
N2 C20 C21 C26 10.9(5)
S2 C20 C21 C26 -165.7(3)
C26 C21 C22 C23 1.1(6)
C20 C21 C22 C23 179.2(4)
C21 C22 C23 C24 0.3(6)
C22 C23 C24 C25 -1.5(6)
C23 C24 C25 C26 1.3(6)
C24 C25 C26 C21 0.1(5)
C24 C25 C26 Ir1 -175.2(3)
C22 C21 C26 C25 -1.3(6)
C20 C21 C26 C25 -179.6(3)
C22 C21 C26 Ir1 174.7(3)
C20 C21 C26 Ir1 -3.6(4)
C13 Ir1 C26 C25 75.9(4)
N1 Ir1 C26 C25 -2.6(4)
N2 Ir1 C26 C25 173.4(4)
N5 Ir1 C26 C25 -130(4)
N3 Ir1 C26 C25 -105.9(3)
C13 Ir1 C26 C21 -99.4(3)
N1 Ir1 C26 C21 -177.9(3)
N2 Ir1 C26 C21 -1.9(3)
N5 Ir1 C26 C21 55(4)
N3 Ir1 C26 C21 78.8(3)
C30 N3 C27 C28 2.6(4)
Ir1 N3 C27 C28 -147.6(3)
C30 N3 C27 C35 -171.1(4)
Ir1 N3 C27 C35 38.7(5)
N3 C27 C28 C29 -1.3(5)
C35 C27 C28 C29 172.4(4)
N3 C27 C28 Br1 178.9(3)
C35 C27 C28 Br1 -7.5(6)
C27 C28 C29 C30 -0.6(4)
Br1 C28 C29 C30 179.2(3)
C27 C28 C29 C41 -177.6(4)
Br1 C28 C29 C41 2.2(6)
C31 N4 C30 N3 6.8(6)
C31 N4 C30 C29 178.4(4)
C27 N3 C30 N4 169.5(4)
Ir1 N3 C30 N4 -36.2(5)
C27 N3 C30 C29 -3.0(4)
Ir1 N3 C30 C29 151.4(2)
C28 C29 C30 N4 -170.6(4)
C41 C29 C30 N4 6.7(6)
C28 C29 C30 N3 2.2(4)
C41 C29 C30 N3 179.5(3)
C30 N4 C31 N5 12.6(6)
C30 N4 C31 C32 -168.8(4)
C34 N5 C31 N4 -178.3(4)
Ir1 N5 C31 N4 3.7(5)
C34 N5 C31 C32 2.9(4)
Ir1 N5 C31 C32 -175.1(2)
N4 C31 C32 C33 177.4(3)
N5 C31 C32 C33 -3.7(4)
N4 C31 C32 C47 -5.9(6)
N5 C31 C32 C47 173.0(3)
C31 C32 C33 C34 3.1(4)
C47 C32 C33 C34 -173.5(4)
C31 C32 C33 Br2 -175.2(3)
C47 C32 C33 Br2 8.2(6)
C31 N5 C34 C33 -0.9(4)
Ir1 N5 C34 C33 176.8(2)
C31 N5 C34 C53 -178.0(3)
Ir1 N5 C34 C53 -0.3(5)
C32 C33 C34 N5 -1.5(4)
Br2 C33 C34 N5 176.9(2)
C32 C33 C34 C53 175.7(3)
Br2 C33 C34 C53 -5.9(5)
N3 C27 C35 C40 -129.8(4)
C28 C27 C35 C40 57.4(6)
N3 C27 C35 C36 54.4(5)
C28 C27 C35 C36 -118.4(4)
C40 C35 C36 C37 0.3(6)
C27 C35 C36 C37 176.2(4)
C35 C36 C37 C38 0.4(6)
C36 C37 C38 C39 -0.2(6)
C37 C38 C39 C40 -0.7(6)
C38 C39 C40 C35 1.5(6)
C36 C35 C40 C39 -1.3(6)
C27 C35 C40 C39 -177.1(4)
C28 C29 C41 C42 34.5(6)
C30 C29 C41 C42 -142.0(4)
C28 C29 C41 C46 -146.0(4)
C30 C29 C41 C46 37.5(6)
C46 C41 C42 C43 -1.5(6)
C29 C41 C42 C43 178.0(3)
C41 C42 C43 C44 0.6(6)
C42 C43 C44 C45 0.8(6)
C43 C44 C45 C46 -1.2(6)
C44 C45 C46 C41 0.2(6)
C42 C41 C46 C45 1.1(6)
C29 C41 C46 C45 -178.4(4)
C33 C32 C47 C48 -143.8(4)
C31 C32 C47 C48 40.3(6)
C33 C32 C47 C52 38.5(6)
C31 C32 C47 C52 -137.3(4)
C52 C47 C48 C49 -1.0(6)
C32 C47 C48 C49 -178.7(4)
C47 C48 C49 C50 -0.1(6)
C48 C49 C50 C51 1.2(6)
C49 C50 C51 C52 -1.0(6)
C50 C51 C52 C47 -0.2(6)
C48 C47 C52 C51 1.2(6)
C32 C47 C52 C51 178.9(4)
N5 C34 C53 C58 -108.1(4)
C33 C34 C53 C58 75.2(5)
N5 C34 C53 C54 79.5(5)
C33 C34 C53 C54 -97.2(5)
C58 C53 C54 C55 1.3(5)
C34 C53 C54 C55 173.7(3)
C53 C54 C55 C56 -0.9(6)
C54 C55 C56 C57 0.5(6)
C55 C56 C57 C58 -0.4(6)
C54 C53 C58 C57 -1.2(6)
C34 C53 C58 C57 -173.7(3)
C56 C57 C58 C53 0.8(6)
